data_7222630
loop_
_publ_author_name
'Brodersen, K.'
'Hummel, H.U.'

_publ_section_title
;
 Die Kristallstrukturen von Ca Hg (S C N)4 (H2 O)n (n=2,3).
 Verwandtschaftsbeziehungen zwischen den Verbindungsklassen der
 Tetrathiocyanatomercurate(II) von Erdalkaliionen und 3d-Metallionen
;
_journal_name_full
;
Zeitschrift fuer Naturforschung, Teil B. Anorganische Chemie, Organische 
Chemie (33,1978-41,1986)
;
_journal_page_first 911
_journal_page_last 916
_journal_volume 38
_journal_year 1983
_chemical_formula_sum 'C4 H6 Ca Hg N4 O3 S4'
_chemical_name_systematic 'Ca Hg (S C N)4 (H2 O)3'
_space_group_IT_number 14
_symmetry_space_group_name_Hall '-P 2ybc'
_symmetry_space_group_name_H-M 'P 1 21/c 1'
_cell_angle_alpha 90
_cell_angle_beta 93.6
_cell_angle_gamma 90
_cell_formula_units_Z 4
_cell_length_a 9.469
_cell_length_b 22.781
_cell_length_c 6.587
_cell_volume 1418.100
_citation_journal_id_ASTM ZNBAD2
_cod_data_source_file Brodersen_ZNBAD2_1983_252.cif
_cod_data_source_block C4H6Ca1Hg1N4O3S4
_cod_original_cell_volume 1418.1
_cod_original_formula_sum 'C4 H6 Ca1 Hg1 N4 O3 S4'
_cod_database_code 7222630

loop_
_symmetry_equiv_pos_as_xyz
x,y,z
-x,y+1/2,-z+1/2
-x,-y,-z
x,-y-1/2,z-1/2

loop_
_atom_site_label
_atom_site_type_symbol
_atom_site_fract_x
_atom_site_fract_y
_atom_site_fract_z
_atom_site_occupancy
_atom_site_U_iso_or_equiv
O3 O-2 0.1482 0.8385 0.6087 1 0.0
S3 S-2 0.8775 0.7936 0.9843 1 0.0
Hg1 Hg+2 0.631 0.8285 0.9008 1 0.0
O2 O-2 0.3578 0.9445 0.5978 1 0.0
N1 N-3 0.8887 0.8941 0.486 1 0.0
N4 N-3 0.7084 0.3632 0.2735 1 0.0
C3 C+4 0.9476 0.8578 0.0217 1 0.0
Ca1 Ca+2 0.8706 0.4292 0.0912 1 0.0
S1 S-2 0.625 0.8408 0.5076 1 0.0
C1 C+4 0.783 0.8726 0.4958 1 0.0
C4 C+4 0.6591 0.3321 0.3798 1 0.0
S4 S-2 0.5978 0.2193 0.0312 1 0.0
O1 O-2 0.9274 0.4874 0.7911 1 0.0
N2 N-3 0.7572 0.9965 0.7906 1 0.0
C2 C+4 0.6916 0.9697 0.8975 1 0.0
N3 N-3 0.9974 0.4032 0.4472 1 0.0
S2 S-2 0.401 0.432 0.4473 1 0.0
